data_2213761
loop_
_publ_author_name
'Walji, Dhiran V. B.'
'Storey, John M. D.'
'Harrison, William T. A.'

_publ_section_title
;
 <i>N</i>-(2-Bromo-3-pyridyl)-3-methylbut-2-enamide
;
_journal_coeditor_code FJ2005
_journal_issue 6
_journal_name_full 'Acta Crystallographica Section E'
_journal_page_first o2815
_journal_page_last o2816
_journal_paper_doi 10.1107/S1600536807012366
_journal_volume 63
_journal_year 2007
_chemical_formula_iupac 'C10 H11 Br N2 O'
_chemical_formula_moiety 'C10 H11 Br N2 O'
_chemical_formula_sum 'C10 H11 Br N2 O'
_chemical_formula_weight 255.12
_chemical_name_systematic
;
N-(2-Bromo-3-pyridyl)-3-methylbut-2-enamide
;
_space_group_IT_number 14
_symmetry_cell_setting monoclinic
_symmetry_space_group_name_Hall '-P 2yn'
_symmetry_space_group_name_H-M 'P 1 21/n 1'
_atom_sites_solution_hydrogens mixed
_atom_sites_solution_primary direct
_atom_sites_solution_secondary difmap
_audit_creation_method SHELXL-97
_cell_angle_alpha 90.00
_cell_angle_beta 98.387(4)
_cell_angle_gamma 90.00
_cell_formula_units_Z 4
_cell_length_a 6.5351(12)
_cell_length_b 8.1108(13)
_cell_length_c 20.222(4)
_cell_measurement_reflns_used 2220
_cell_measurement_temperature 120(2)
_cell_measurement_theta_max 27.48
_cell_measurement_theta_min 2.91
_cell_volume 1060.4(3)
_computing_cell_refinement 'SCALEPACK (Otwinowski & Minor, 1997)'
_computing_data_collection 'COLLECT (Nonius, 1998)'
_computing_data_reduction
;
SCALEPACK and DENZO (Otwinowski & Minor, 1997), and SORTAV (Blessing,
1995)
;
_computing_molecular_graphics 'ORTEP3 (Farrugia, 1997)'
_computing_publication_material SHELXL97
_computing_structure_refinement 'SHELXL97 (Sheldrick, 1997)'
_computing_structure_solution 'SHELXS97 (Sheldrick, 1997)'
_diffrn_ambient_temperature 120(2)
_diffrn_measured_fraction_theta_full 0.962
_diffrn_measured_fraction_theta_max 0.962
_diffrn_measurement_device_type 'Nonius KappaCCD'
_diffrn_measurement_method '\w and \f'
_diffrn_radiation_monochromator graphite
_diffrn_radiation_source 'fine-focus sealed tube'
_diffrn_radiation_type MoK\a
_diffrn_radiation_wavelength 0.71073
_diffrn_reflns_av_R_equivalents 0.0500
_diffrn_reflns_av_sigmaI/netI 0.0565
_diffrn_reflns_limit_h_max 8
_diffrn_reflns_limit_h_min -8
_diffrn_reflns_limit_k_max 10
_diffrn_reflns_limit_k_min -9
_diffrn_reflns_limit_l_max 26
_diffrn_reflns_limit_l_min -26
_diffrn_reflns_number 7892
_diffrn_reflns_theta_full 27.62
_diffrn_reflns_theta_max 27.62
_diffrn_reflns_theta_min 3.23
_exptl_absorpt_coefficient_mu 3.845
_exptl_absorpt_correction_T_max 0.927
_exptl_absorpt_correction_T_min 0.308
_exptl_absorpt_correction_type multi-scan
_exptl_absorpt_process_details '(SADABS; Bruker, 2003)'
_exptl_crystal_colour colourless
_exptl_crystal_density_diffrn 1.598
_exptl_crystal_density_method 'not measured'
_exptl_crystal_description plate
_exptl_crystal_F_000 512
_exptl_crystal_size_max 0.40
_exptl_crystal_size_mid 0.31
_exptl_crystal_size_min 0.02
_refine_diff_density_max 0.616
_refine_diff_density_min -0.822
_refine_ls_extinction_method none
_refine_ls_goodness_of_fit_ref 1.060
_refine_ls_hydrogen_treatment mixed
_refine_ls_matrix_type full
_refine_ls_number_parameters 132
_refine_ls_number_reflns 2377
_refine_ls_number_restraints 0
_refine_ls_restrained_S_all 1.060
_refine_ls_R_factor_all 0.0727
_refine_ls_R_factor_gt 0.0451
_refine_ls_shift/su_max 0.000
_refine_ls_shift/su_mean 0.000
_refine_ls_structure_factor_coef Fsqd
_refine_ls_weighting_details 'calc w=1/[\s^2^(Fo^2^)+(0.0564P)^2^+2.2628P] where P=(Fo^2^+2Fc^2^)/3'
_refine_ls_weighting_scheme calc
_refine_ls_wR_factor_gt 0.1104
_refine_ls_wR_factor_ref 0.1254
_reflns_number_gt 1762
_reflns_number_total 2377
_reflns_threshold_expression I>2\s(I)
_cod_data_source_file fj2005.cif
_cod_data_source_block I
_cod_depositor_comments
;
The following automatic conversions were performed:

'_atom_sites_solution_hydrogens' value 'difmap and geom' was changed
to 'mixed'.

Automatic conversion script
Id: cif_fix_values 6452 2018-10-05 10:23:21Z andrius 
;
_cod_original_sg_symbol_H-M 'P 21/n'
_cod_database_code 2213761
_cod_database_fobs_code 2213761

loop_
_symmetry_equiv_pos_as_xyz
'x, y, z'
'-x+1/2, y+1/2, -z+1/2'
'-x, -y, -z'
'x-1/2, -y-1/2, z-1/2'

loop_
_atom_site_type_symbol
_atom_site_label
_atom_site_fract_x
_atom_site_fract_y
_atom_site_fract_z
_atom_site_U_iso_or_equiv
_atom_site_adp_type
_atom_site_calc_flag
_atom_site_refinement_flags
_atom_site_occupancy
C C1 0.9358(7) 0.0741(5) 0.27692(19) 0.0223(9) Uani d . 1
C C2 1.2220(7) -0.0793(6) 0.3127(2) 0.0307(11) Uani d . 1
H H2 1.3401 -0.1381 0.3032 0.037 Uiso calc R 1
C C3 1.1841(7) -0.0699(6) 0.3773(2) 0.0295(10) Uani d . 1
H H3 1.2747 -0.1228 0.4119 0.035 Uiso calc R 1
C C4 1.0152(7) 0.0158(5) 0.3924(2) 0.0252(9) Uani d . 1
H H4 0.9894 0.0226 0.4374 0.030 Uiso calc R 1
C C5 0.8813(7) 0.0930(5) 0.34117(19) 0.0217(9) Uani d . 1
C C6 0.6308(7) 0.2172(5) 0.4092(2) 0.0237(9) Uani d . 1
C C7 0.4504(6) 0.3276(5) 0.39928(19) 0.0217(8) Uani d . 1
H H7 0.4248 0.3841 0.3577 0.026 Uiso calc R 1
C C8 0.3187(7) 0.3567(5) 0.44267(19) 0.0215(9) Uani d . 1
C C9 0.3247(7) 0.2747(6) 0.5099(2) 0.0266(9) Uani d . 1
H H9A 0.1836 0.2638 0.5204 0.040 Uiso calc R 1
H H9B 0.4071 0.3419 0.5443 0.040 Uiso calc R 1
H H9C 0.3874 0.1652 0.5087 0.040 Uiso calc R 1
C C10 0.1477(7) 0.4807(6) 0.4256(2) 0.0313(10) Uani d . 1
H H10A 0.1649 0.5704 0.4584 0.047 Uiso calc R 1
H H10B 0.0138 0.4269 0.4265 0.047 Uiso calc R 1
H H10C 0.1532 0.5255 0.3809 0.047 Uiso calc R 1
N N1 1.0960(6) -0.0071(5) 0.26182(17) 0.0295(8) Uani d . 1
N N2 0.7071(5) 0.1841(4) 0.35029(16) 0.0219(8) Uani d . 1
H H1 0.645(8) 0.226(6) 0.317(2) 0.026 Uiso d . 1
O O1 0.7099(5) 0.1591(4) 0.46272(14) 0.0313(7) Uani d . 1
Br Br1 0.76150(7) 0.16693(6) 0.202084(19) 0.03003(18) Uani d . 1

loop_
_atom_site_aniso_label
_atom_site_aniso_U_11
_atom_site_aniso_U_22
_atom_site_aniso_U_33
_atom_site_aniso_U_12
_atom_site_aniso_U_13
_atom_site_aniso_U_23
C1 0.032(2) 0.020(2) 0.0131(17) 0.0030(18) -0.0031(16) -0.0025(15)
C2 0.029(3) 0.034(3) 0.028(2) 0.012(2) 0.0000(19) -0.0030(19)
C3 0.035(3) 0.029(2) 0.022(2) 0.008(2) -0.0064(18) 0.0016(17)
C4 0.034(2) 0.026(2) 0.0143(16) 0.002(2) -0.0002(16) 0.0008(16)
C5 0.030(2) 0.020(2) 0.0156(18) -0.0050(18) 0.0026(16) -0.0012(15)
C6 0.033(2) 0.023(2) 0.0153(18) -0.0038(19) 0.0042(17) -0.0028(16)
C7 0.025(2) 0.024(2) 0.0159(17) 0.0005(18) 0.0034(15) 0.0024(16)
C8 0.027(2) 0.020(2) 0.0176(18) -0.0005(17) 0.0031(16) -0.0016(15)
C9 0.031(2) 0.030(2) 0.0197(19) -0.001(2) 0.0075(17) 0.0021(18)
C10 0.035(3) 0.033(2) 0.027(2) 0.004(2) 0.0087(19) 0.0035(19)
N1 0.034(2) 0.033(2) 0.0207(17) 0.0020(18) 0.0000(15) -0.0030(16)
N2 0.0231(19) 0.031(2) 0.0116(15) 0.0041(16) 0.0025(13) 0.0018(14)
O1 0.0390(19) 0.0404(18) 0.0145(13) 0.0141(15) 0.0043(13) 0.0049(13)
Br1 0.0361(3) 0.0394(3) 0.0134(2) 0.0093(2) -0.00046(16) 0.00107(18)

loop_
_atom_type_symbol
_atom_type_description
_atom_type_scat_dispersion_real
_atom_type_scat_dispersion_imag
_atom_type_scat_source
C C 0.0033 0.0016 'International Tables Vol C Tables 4.2.6.8 and 6.1.1.4'
H H 0.0000 0.0000 'International Tables Vol C Tables 4.2.6.8 and 6.1.1.4'
N N 0.0061 0.0033 'International Tables Vol C Tables 4.2.6.8 and 6.1.1.4'
O O 0.0106 0.0060 'International Tables Vol C Tables 4.2.6.8 and 6.1.1.4'
Br Br -0.2901 2.4595 'International Tables Vol C Tables 4.2.6.8 and 6.1.1.4'

loop_
_geom_angle_atom_site_label_1
_geom_angle_atom_site_label_2
_geom_angle_atom_site_label_3
_geom_angle
N1 C1 C5 126.1(4)
N1 C1 Br1 114.7(3)
C5 C1 Br1 119.2(3)
N1 C2 C3 121.8(4)
N1 C2 H2 119.1
C3 C2 H2 119.1
C2 C3 C4 120.2(4)
C2 C3 H3 119.9
C4 C3 H3 119.9
C3 C4 C5 119.8(4)
C3 C4 H4 120.1
C5 C4 H4 120.1
N2 C5 C4 125.0(4)
N2 C5 C1 120.2(4)
C4 C5 C1 114.8(4)
O1 C6 N2 121.9(4)
O1 C6 C7 125.6(4)
N2 C6 C7 112.5(3)
C8 C7 C6 126.7(4)
C8 C7 H7 116.6
C6 C7 H7 116.6
C7 C8 C10 119.7(4)
C7 C8 C9 125.4(4)
C10 C8 C9 114.9(4)
C8 C9 H9A 109.5
C8 C9 H9B 109.5
H9A C9 H9B 109.5
C8 C9 H9C 109.5
H9A C9 H9C 109.5
H9B C9 H9C 109.5
C8 C10 H10A 109.5
C8 C10 H10B 109.5
H10A C10 H10B 109.5
C8 C10 H10C 109.5
H10A C10 H10C 109.5
H10B C10 H10C 109.5
C1 N1 C2 117.3(4)
C6 N2 C5 128.4(3)
C6 N2 H1 116(4)
C5 N2 H1 116(4)

loop_
_geom_bond_atom_site_label_1
_geom_bond_atom_site_label_2
_geom_bond_distance
C1 N1 1.310(6)
C1 C5 1.405(5)
C1 Br1 1.911(4)
C2 N1 1.353(5)
C2 C3 1.367(6)
C2 H2 0.9500
C3 C4 1.376(6)
C3 H3 0.9500
C4 C5 1.403(5)
C4 H4 0.9500
C5 N2 1.392(6)
C6 O1 1.224(5)
C6 N2 1.383(5)
C6 C7 1.471(6)
C7 C8 1.336(6)
C7 H7 0.9500
C8 C10 1.505(6)
C8 C9 1.509(6)
C9 H9A 0.9800
C9 H9B 0.9800
C9 H9C 0.9800
C10 H10A 0.9800
C10 H10B 0.9800
C10 H10C 0.9800
N2 H1 0.81(5)

loop_
_geom_hbond_atom_site_label_D
_geom_hbond_atom_site_label_H
_geom_hbond_atom_site_label_A
_geom_hbond_site_symmetry_A
_geom_hbond_distance_DH
_geom_hbond_distance_HA
_geom_hbond_distance_DA
_geom_hbond_angle_DHA
N2 H1 Br1 . 0.81(5) 2.59(5) 3.072(3) 119(4)
C3 H3 O1 3_756 0.95 2.54 3.288(5) 136
C7 H7 N1 2_655 0.95 2.56 3.495(5) 169

loop_
_geom_torsion_atom_site_label_1
_geom_torsion_atom_site_label_2
_geom_torsion_atom_site_label_3
_geom_torsion_atom_site_label_4
_geom_torsion
N1 C2 C3 C4 -0.6(7)
C2 C3 C4 C5 0.3(7)
C3 C4 C5 N2 -179.4(4)
C3 C4 C5 C1 0.0(6)
N1 C1 C5 N2 179.4(4)
Br1 C1 C5 N2 -2.7(5)
N1 C1 C5 C4 0.0(6)
Br1 C1 C5 C4 177.9(3)
O1 C6 C7 C8 -14.4(7)
N2 C6 C7 C8 165.9(4)
C6 C7 C8 C10 176.8(4)
C6 C7 C8 C9 -2.9(7)
C5 C1 N1 C2 -0.3(7)
Br1 C1 N1 C2 -178.3(3)
C3 C2 N1 C1 0.6(7)
O1 C6 N2 C5 -3.6(7)
C7 C6 N2 C5 176.2(4)
C4 C5 N2 C6 0.0(7)
C1 C5 N2 C6 -179.4(4)

loop_
_cod_related_entry_id
_cod_related_entry_database
_cod_related_entry_code
1 ChemSpider 21124464
